data_4034554
loop_
_publ_author_name
'Zhang, Jing'
'Han, Fu-She'

_publ_section_title
;
 A Total Synthesis of (+-)-Leuconodines D and E.
;
_journal_issue 21
_journal_name_full 'The Journal of organic chemistry'
_journal_page_first 13890
_journal_page_last 13896
_journal_paper_doi 10.1021/acs.joc.9b02054
_journal_volume 84
_journal_year 2019
_chemical_formula_moiety 'C19 H24 N2 O2'
_chemical_formula_sum 'C19 H24 N2 O2'
_chemical_formula_weight 301.38
_space_group_crystal_system orthorhombic
_space_group_IT_number 19
_space_group_name_Hall 'P 2ac 2ab'
_space_group_name_H-M_alt 'P 21 21 21'
_atom_sites_solution_hydrogens geom
_atom_sites_solution_primary direct
_audit_creation_date 2018-09-29
_audit_creation_method
;
Olex2 1.2
(compiled 2016.02.19 svn.r3266 for OlexSys, GUI svn.r5155)
;
_cell_angle_alpha 90
_cell_angle_beta 90
_cell_angle_gamma 90
_cell_formula_units_Z 4
_cell_length_a 8.1530(6)
_cell_length_b 10.6538(8)
_cell_length_c 18.3193(14)
_cell_measurement_reflns_used 4356
_cell_measurement_temperature 120
_cell_measurement_theta_max 26.359
_cell_measurement_theta_min 2.212
_cell_volume 1591.2(2)
_computing_cell_refinement 'SAINT v6.45A (Bruker, 2003)'
_computing_data_reduction 'SAINT v6.45A (Bruker, 2003)'
_computing_molecular_graphics 'Olex2 (Dolomanov et al., 2009)'
_computing_publication_material 'Olex2 (Dolomanov et al., 2009)'
_computing_structure_refinement 'XL (Sheldrick, 2008)'
_computing_structure_solution 'SIR2004 (Burla et al., 2007)'
_diffrn_ambient_temperature 120
_diffrn_measured_fraction_theta_full 0.992
_diffrn_measured_fraction_theta_max 0.993
_diffrn_measurement_device_type 'CCD area detector'
_diffrn_measurement_method 'phi and omega scans'
_diffrn_radiation_monochromator graphite
_diffrn_radiation_type MoK\a
_diffrn_radiation_wavelength 0.71073
_diffrn_reflns_av_R_equivalents 0.0290
_diffrn_reflns_av_unetI/netI 0.0314
_diffrn_reflns_Laue_measured_fraction_full 0.992
_diffrn_reflns_Laue_measured_fraction_max 0.993
_diffrn_reflns_limit_h_max 9
_diffrn_reflns_limit_h_min -10
_diffrn_reflns_limit_k_max 12
_diffrn_reflns_limit_k_min -13
_diffrn_reflns_limit_l_max 22
_diffrn_reflns_limit_l_min -19
_diffrn_reflns_number 8958
_diffrn_reflns_point_group_measured_fraction_full 0.996
_diffrn_reflns_point_group_measured_fraction_max 0.996
_diffrn_reflns_theta_full 26.000
_diffrn_reflns_theta_max 26.381
_diffrn_reflns_theta_min 2.211
_exptl_absorpt_coefficient_mu 0.085
_exptl_absorpt_correction_T_max 0.8
_exptl_absorpt_correction_T_min 0.677676
_exptl_absorpt_correction_type multi-scan
_exptl_absorpt_process_details
;
SADABS v.2.10 (Bruker,2003) was used for absorption correction.
R(int) was 0.0443 before and 0.0192 after correction.
The Ratio of minimum to maximum transmission is 0.6777.
The \l/2 correction factor is 0.0015.
;
_exptl_crystal_colour 'clear whiteish white'
_exptl_crystal_colour_lustre clear
_exptl_crystal_colour_modifier whiteish
_exptl_crystal_colour_primary white
_exptl_crystal_density_diffrn 1.308
_exptl_crystal_description block
_exptl_crystal_F_000 676
_exptl_crystal_size_max 0.5
_exptl_crystal_size_mid 0.4
_exptl_crystal_size_min 0.3
_refine_diff_density_max 1.481
_refine_diff_density_min -0.432
_refine_diff_density_rms 0.176
_refine_ls_abs_structure_details
;
 Refined as an inversion twin.
;
_refine_ls_abs_structure_Flack -3(3)
_refine_ls_extinction_method none
_refine_ls_goodness_of_fit_ref 1.144
_refine_ls_hydrogen_treatment constr
_refine_ls_matrix_type full
_refine_ls_number_parameters 211
_refine_ls_number_reflns 3241
_refine_ls_number_restraints 0
_refine_ls_restrained_S_all 1.144
_refine_ls_R_factor_all 0.1082
_refine_ls_R_factor_gt 0.1045
_refine_ls_shift/su_max 0.000
_refine_ls_shift/su_mean 0.000
_refine_ls_structure_factor_coef Fsqd
_refine_ls_weighting_details 'w=1/[\s^2^(Fo^2^)+(0.2000P)^2^] where P=(Fo^2^+2Fc^2^)/3'
_refine_ls_weighting_scheme calc
_refine_ls_wR_factor_gt 0.2425
_refine_ls_wR_factor_ref 0.2494
_reflns_Friedel_coverage 0.737
_reflns_Friedel_fraction_full 1.000
_reflns_Friedel_fraction_max 1.000
_reflns_number_gt 2999
_reflns_number_total 3241
_reflns_threshold_expression 'I > 2\s(I)'
_cod_data_source_file jo9b02054_si_002.cif
_cod_data_source_block 1
_cod_depositor_comments
;

2020-10-10
Z value and formula fixed to values more according to usual
chemical conventions.                 miguel
;
_cod_original_formula_sum 'C2.38 H3.12 N0.25 O0.25'
_cod_original_formula_weight 39.18
_cod_original_formula_moiety '0.13(C19 H24 N2 O2)'
_cod_original_formula_units_Z 32
_cod_database_code 4034554
_shelx_space_group_comment
;
The symmetry employed for this shelxl refinement is uniquely defined
by the following loop, which should always be used as a source of
symmetry information in preference to the above space-group names.
They are only intended as comments.
;
_olex2_refinement_description
;
1. Twinned data refinement
 Scales: 4(3) -3(3)
2. Fixed Uiso
 At 1.2 times of:
  All C(H) groups, All C(H,H) groups
 At 1.5 times of:
  All C(H,H,H) groups, All O(H) groups
3.a Secondary CH2 refined with riding coordinates:
 C9(H9A,H9B), C14(H14A,H14B), C17(H17A,H17B), C18(H18A,H18B), C19(H19A,H19B),
 C20(H20A,H20B), C23(H23A,H23B), C24(H24A,H24B)
3.b Aromatic/amide H refined with riding coordinates:
 C6(H6), C3(H3), C4(H4), C5(H5)
3.c Idealised Me refined as rotating group:
 C15(H15A,H15B,H15C)
3.d Idealised tetrahedral OH refined as rotating group:
 O1(H1)
;
_shelx_shelxl_version_number 2014/7
_olex2_submission_special_instructions 'No special instructions were received'

loop_
_space_group_symop_operation_xyz
'x, y, z'
'-x+1/2, -y, z+1/2'
'-x, y+1/2, -z+1/2'
'x+1/2, -y+1/2, -z'

loop_
_atom_site_label
_atom_site_type_symbol
_atom_site_fract_x
_atom_site_fract_y
_atom_site_fract_z
_atom_site_U_iso_or_equiv
_atom_site_adp_type
_atom_site_occupancy
_atom_site_site_symmetry_order
_atom_site_calc_flag
_atom_site_refinement_flags_posn
C0AA C 0.1596(5) 0.4184(3) 0.90132(19) 0.0172(8) Uani 1 1 d .
C6 C 0.0742(5) 0.3090(4) 0.9170(2) 0.0231(9) Uani 1 1 d .
H6 H -0.0422 0.3076 0.9192 0.028 Uiso 1 1 calc R
C2 C 0.3297(5) 0.4204(3) 0.89894(19) 0.0182(8) Uani 1 1 d .
C3 C 0.4201(5) 0.3121(4) 0.9111(2) 0.0245(9) Uani 1 1 d .
H3 H 0.5365 0.3139 0.9093 0.029 Uiso 1 1 calc R
C4 C 0.3379(6) 0.2013(4) 0.9259(3) 0.0293(10) Uani 1 1 d .
H4 H 0.3977 0.1259 0.9334 0.035 Uiso 1 1 calc R
C5 C 0.1675(6) 0.2008(4) 0.9296(3) 0.0277(10) Uani 1 1 d .
H5 H 0.1127 0.1247 0.9411 0.033 Uiso 1 1 calc R
O1 O 0.5203(4) 0.5654(3) 0.8388(2) 0.0333(8) Uani 1 1 d .
H1 H 0.6091 0.5542 0.8612 0.050 Uiso 1 1 calc GR
N8 N 0.2167(5) 0.7390(3) 0.9067(2) 0.0252(8) Uani 1 1 d .
C9 C 0.2714(6) 0.6956(4) 0.9786(2) 0.0297(10) Uani 1 1 d .
H9A H 0.1847 0.6456 1.0027 0.036 Uiso 1 1 calc R
H9B H 0.3000 0.7676 1.0103 0.036 Uiso 1 1 calc R
C10 C 0.2313(5) 0.6265(3) 0.8605(2) 0.0191(8) Uani 1 1 d .
C12 C 0.3898(5) 0.5508(3) 0.8869(2) 0.0183(8) Uani 1 1 d .
N2 N 0.0960(4) 0.5382(3) 0.88341(18) 0.0182(7) Uani 1 1 d .
C14 C 0.2492(5) 0.5351(4) 0.7332(2) 0.0236(8) Uani 1 1 d .
H14A H 0.3624 0.5101 0.7463 0.028 Uiso 1 1 calc R
H14B H 0.1751 0.4661 0.7482 0.028 Uiso 1 1 calc R
C15 C 0.2391(7) 0.5499(5) 0.6500(2) 0.0379(11) Uani 1 1 d .
H15A H 0.1265 0.5714 0.6360 0.057 Uiso 1 1 calc GR
H15B H 0.2708 0.4710 0.6265 0.057 Uiso 1 1 calc GR
H15C H 0.3135 0.6169 0.6343 0.057 Uiso 1 1 calc GR
C1 C 0.2033(5) 0.6548(4) 0.7771(2) 0.0231(9) Uani 1 1 d .
C17 C 0.2763(7) 0.8803(4) 0.8039(3) 0.0395(12) Uani 1 1 d .
H17A H 0.3444 0.9524 0.7882 0.047 Uiso 1 1 calc R
H17B H 0.1595 0.9050 0.8005 0.047 Uiso 1 1 calc R
C18 C 0.0179(5) 0.6863(4) 0.7630(2) 0.0288(10) Uani 1 1 d .
H18A H 0.0113 0.7697 0.7393 0.035 Uiso 1 1 calc R
H18B H -0.0267 0.6239 0.7282 0.035 Uiso 1 1 calc R
C19 C 0.3096(6) 0.7664(5) 0.7546(3) 0.0327(10) Uani 1 1 d .
H19A H 0.2859 0.7888 0.7033 0.039 Uiso 1 1 calc R
H19B H 0.4268 0.7429 0.7580 0.039 Uiso 1 1 calc R
C20 C -0.0923(5) 0.6876(4) 0.8315(3) 0.0295(10) Uani 1 1 d .
H20A H -0.0637 0.7601 0.8628 0.035 Uiso 1 1 calc R
H20B H -0.2088 0.6955 0.8170 0.035 Uiso 1 1 calc R
C21 C -0.0668(5) 0.5676(4) 0.8727(2) 0.0258(9) Uani 1 1 d .
C23 C 0.3180(7) 0.8446(4) 0.8813(3) 0.0378(12) Uani 1 1 d .
H23A H 0.4353 0.8210 0.8841 0.045 Uiso 1 1 calc R
H23B H 0.3004 0.9178 0.9137 0.045 Uiso 1 1 calc R
C24 C 0.4246(5) 0.6136(4) 0.9631(2) 0.0285(10) Uani 1 1 d .
H24A H 0.4387 0.5491 1.0014 0.034 Uiso 1 1 calc R
H24B H 0.5248 0.6660 0.9610 0.034 Uiso 1 1 calc R
O2 O -0.1788(4) 0.4982(3) 0.8944(2) 0.0349(9) Uani 1 1 d .

loop_
_atom_site_aniso_label
_atom_site_aniso_U_11
_atom_site_aniso_U_22
_atom_site_aniso_U_33
_atom_site_aniso_U_23
_atom_site_aniso_U_13
_atom_site_aniso_U_12
C0AA 0.0205(19) 0.0176(17) 0.0134(18) 0.0003(13) -0.0033(14) 0.0008(13)
C6 0.0213(19) 0.0248(19) 0.0230(19) 0.0017(16) -0.0027(16) -0.0042(15)
C2 0.0228(19) 0.0162(18) 0.0158(18) -0.0005(13) -0.0004(14) 0.0004(14)
C3 0.025(2) 0.0216(19) 0.027(2) -0.0014(15) -0.0004(16) 0.0049(16)
C4 0.036(2) 0.0183(18) 0.033(2) 0.0040(16) -0.0038(19) 0.0049(17)
C5 0.035(2) 0.0179(18) 0.030(2) 0.0031(15) -0.0032(18) -0.0037(16)
O1 0.0195(15) 0.0387(17) 0.0419(18) 0.0085(15) 0.0046(13) 0.0013(13)
N8 0.033(2) 0.0169(15) 0.0254(18) -0.0014(12) 0.0012(14) 0.0019(14)
C9 0.038(2) 0.028(2) 0.023(2) -0.0089(16) -0.0037(18) 0.0053(18)
C10 0.0199(19) 0.0185(17) 0.0190(18) 0.0003(13) 0.0003(15) 0.0005(14)
C12 0.0150(17) 0.0175(16) 0.0224(19) 0.0010(15) -0.0038(14) -0.0029(13)
N2 0.0146(15) 0.0210(15) 0.0189(16) 0.0042(12) 0.0012(12) 0.0026(12)
C14 0.0219(18) 0.0295(19) 0.0195(19) -0.0014(14) -0.0019(15) 0.0032(17)
C15 0.048(3) 0.048(3) 0.018(2) -0.0044(17) 0.004(2) 0.000(2)
C1 0.030(2) 0.0219(18) 0.0174(19) 0.0031(14) 0.0021(15) 0.0004(15)
C17 0.052(3) 0.0197(19) 0.047(3) 0.0095(18) 0.003(2) -0.004(2)
C18 0.027(2) 0.032(2) 0.028(2) 0.0044(17) -0.0009(17) 0.0028(17)
C19 0.028(2) 0.034(2) 0.036(2) 0.0087(19) 0.0077(19) -0.0026(18)
C20 0.024(2) 0.031(2) 0.033(2) 0.0052(18) -0.0001(18) 0.0065(17)
C21 0.0196(19) 0.0269(19) 0.031(2) 0.0034(17) -0.0002(17) 0.0015(15)
C23 0.043(3) 0.020(2) 0.050(3) -0.0014(19) -0.004(2) -0.0047(18)
C24 0.027(2) 0.028(2) 0.030(2) -0.0058(17) -0.0087(17) 0.0012(17)
O2 0.0161(14) 0.0413(18) 0.047(2) 0.0133(16) 0.0035(13) 0.0009(12)

loop_
_atom_type_symbol
_atom_type_description
_atom_type_scat_dispersion_real
_atom_type_scat_dispersion_imag
_atom_type_scat_source
C C 0.0033 0.0016 'International Tables Vol C Tables 4.2.6.8 and 6.1.1.4'
H H 0.0000 0.0000 'International Tables Vol C Tables 4.2.6.8 and 6.1.1.4'
N N 0.0061 0.0033 'International Tables Vol C Tables 4.2.6.8 and 6.1.1.4'
O O 0.0106 0.0060 'International Tables Vol C Tables 4.2.6.8 and 6.1.1.4'

loop_
_geom_angle_atom_site_label_1
_geom_angle_atom_site_label_2
_geom_angle_atom_site_label_3
_geom_angle
C6 C0AA N2 128.4(3)
C2 C0AA C6 121.4(3)
C2 C0AA N2 110.2(3)
C0AA C6 H6 121.5
C0AA C6 C5 116.9(4)
C5 C6 H6 121.5
C0AA C2 C3 120.9(3)
C0AA C2 C12 110.4(3)
C3 C2 C12 128.6(4)
C2 C3 H3 120.5
C4 C3 C2 118.9(4)
C4 C3 H3 120.5
C3 C4 H4 120.1
C3 C4 C5 119.8(4)
C5 C4 H4 120.1
C6 C5 H5 118.9
C4 C5 C6 122.1(4)
C4 C5 H5 118.9
C12 O1 H1 109.5
C9 N8 C10 103.6(3)
C9 N8 C23 110.8(4)
C23 N8 C10 113.3(3)
N8 C9 H9A 110.8
N8 C9 H9B 110.8
N8 C9 C24 105.0(3)
H9A C9 H9B 108.8
C24 C9 H9A 110.8
C24 C9 H9B 110.8
N8 C10 C12 107.6(3)
N8 C10 N2 106.8(3)
N8 C10 C1 113.0(3)
N2 C10 C12 101.0(3)
N2 C10 C1 106.5(3)
C1 C10 C12 120.5(3)
C2 C12 C10 104.4(3)
C2 C12 C24 109.0(3)
O1 C12 C2 116.8(3)
O1 C12 C10 111.7(3)
O1 C12 C24 112.1(3)
C24 C12 C10 101.5(3)
C0AA N2 C10 111.0(3)
C21 N2 C0AA 126.2(3)
C21 N2 C10 121.5(3)
H14A C14 H14B 107.6
C15 C14 H14A 108.6
C15 C14 H14B 108.6
C15 C14 C1 114.6(3)
C1 C14 H14A 108.6
C1 C14 H14B 108.6
C14 C15 H15A 109.5
C14 C15 H15B 109.5
C14 C15 H15C 109.5
H15A C15 H15B 109.5
H15A C15 H15C 109.5
H15B C15 H15C 109.5
C14 C1 C10 108.1(3)
C14 C1 C18 108.7(4)
C18 C1 C10 109.9(3)
C19 C1 C10 109.2(3)
C19 C1 C14 111.3(3)
C19 C1 C18 109.6(3)
H17A C17 H17B 108.4
C19 C17 H17A 110.0
C19 C17 H17B 110.0
C23 C17 H17A 110.0
C23 C17 H17B 110.0
C23 C17 C19 108.3(4)
C1 C18 H18A 108.4
C1 C18 H18B 108.4
H18A C18 H18B 107.5
C20 C18 C1 115.3(3)
C20 C18 H18A 108.4
C20 C18 H18B 108.4
C1 C19 C17 110.8(4)
C1 C19 H19A 109.5
C1 C19 H19B 109.5
C17 C19 H19A 109.5
C17 C19 H19B 109.5
H19A C19 H19B 108.1
C18 C20 H20A 109.9
C18 C20 H20B 109.9
H20A C20 H20B 108.3
C21 C20 C18 108.8(4)
C21 C20 H20A 109.9
C21 C20 H20B 109.9
N2 C21 C20 113.5(4)
O2 C21 N2 121.9(4)
O2 C21 C20 124.6(4)
N8 C23 C17 111.3(4)
N8 C23 H23A 109.4
N8 C23 H23B 109.4
C17 C23 H23A 109.4
C17 C23 H23B 109.4
H23A C23 H23B 108.0
C9 C24 C12 104.9(3)
C9 C24 H24A 110.8
C9 C24 H24B 110.8
C12 C24 H24A 110.8
C12 C24 H24B 110.8
H24A C24 H24B 108.8

loop_
_geom_bond_atom_site_label_1
_geom_bond_atom_site_label_2
_geom_bond_distance
C0AA C6 1.387(5)
C0AA C2 1.387(5)
C0AA N2 1.417(5)
C6 H6 0.9500
C6 C5 1.400(6)
C2 C3 1.387(5)
C2 C12 1.489(5)
C3 H3 0.9500
C3 C4 1.384(6)
C4 H4 0.9500
C4 C5 1.391(7)
C5 H5 0.9500
O1 H1 0.8400
O1 C12 1.391(5)
N8 C9 1.465(6)
N8 C10 1.472(5)
N8 C23 1.472(6)
C9 H9A 0.9900
C9 H9B 0.9900
C9 C24 1.550(6)
C10 C12 1.599(5)
C10 N2 1.509(5)
C10 C1 1.573(5)
C12 C24 1.573(6)
N2 C21 1.377(5)
C14 H14A 0.9900
C14 H14B 0.9900
C14 C15 1.535(6)
C14 C1 1.554(5)
C15 H15A 0.9800
C15 H15B 0.9800
C15 H15C 0.9800
C1 C18 1.570(6)
C1 C19 1.528(6)
C17 H17A 0.9900
C17 H17B 0.9900
C17 C19 1.537(7)
C17 C23 1.507(8)
C18 H18A 0.9900
C18 H18B 0.9900
C18 C20 1.544(6)
C19 H19A 0.9900
C19 H19B 0.9900
C20 H20A 0.9900
C20 H20B 0.9900
C20 C21 1.498(6)
C21 O2 1.241(5)
C23 H23A 0.9900
C23 H23B 0.9900
C24 H24A 0.9900
C24 H24B 0.9900

loop_
_geom_torsion_atom_site_label_1
_geom_torsion_atom_site_label_2
_geom_torsion_atom_site_label_3
_geom_torsion_atom_site_label_4
_geom_torsion
C0AA C6 C5 C4 -0.7(7)
C0AA C2 C3 C4 -0.1(6)
C0AA C2 C12 O1 -138.8(3)
C0AA C2 C12 C10 -14.9(4)
C0AA C2 C12 C24 93.0(4)
C0AA N2 C21 C20 -161.1(4)
C0AA N2 C21 O2 17.4(7)
C6 C0AA C2 C3 1.1(6)
C6 C0AA C2 C12 -175.5(3)
C6 C0AA N2 C10 -172.4(4)
C6 C0AA N2 C21 -5.1(6)
C2 C0AA C6 C5 -0.6(6)
C2 C0AA N2 C10 5.4(4)
C2 C0AA N2 C21 172.6(4)
C2 C3 C4 C5 -1.2(7)
C2 C12 C24 C9 -99.4(4)
C3 C2 C12 O1 45.1(6)
C3 C2 C12 C10 168.9(4)
C3 C2 C12 C24 -83.2(5)
C3 C4 C5 C6 1.7(7)
O1 C12 C24 C9 129.8(4)
N8 C9 C24 C12 -32.9(4)
N8 C10 C12 C2 128.3(3)
N8 C10 C12 O1 -104.6(4)
N8 C10 C12 C24 15.0(4)
N8 C10 N2 C0AA -126.1(3)
N8 C10 N2 C21 66.0(4)
N8 C10 C1 C14 171.0(3)
N8 C10 C1 C18 -70.5(4)
N8 C10 C1 C19 49.8(4)
C9 N8 C10 C12 -36.1(4)
C9 N8 C10 N2 71.7(4)
C9 N8 C10 C1 -171.6(3)
C9 N8 C23 C17 173.3(4)
C10 N8 C9 C24 42.7(4)
C10 N8 C23 C17 57.4(5)
C10 C12 C24 C9 10.4(4)
C10 N2 C21 C20 4.8(6)
C10 N2 C21 O2 -176.7(4)
C10 C1 C18 C20 2.1(5)
C10 C1 C19 C17 -54.7(5)
C12 C2 C3 C4 175.7(4)
C12 C10 N2 C0AA -13.8(4)
C12 C10 N2 C21 178.3(4)
C12 C10 C1 C14 41.9(5)
C12 C10 C1 C18 160.4(3)
C12 C10 C1 C19 -79.3(4)
N2 C0AA C6 C5 177.0(4)
N2 C0AA C2 C3 -176.9(3)
N2 C0AA C2 C12 6.6(4)
N2 C10 C12 C2 16.6(4)
N2 C10 C12 O1 143.7(3)
N2 C10 C12 C24 -96.7(3)
N2 C10 C1 C14 -72.1(4)
N2 C10 C1 C18 46.4(4)
N2 C10 C1 C19 166.7(3)
C14 C1 C18 C20 120.2(4)
C14 C1 C19 C17 -173.9(4)
C15 C14 C1 C10 -176.3(4)
C15 C14 C1 C18 64.4(5)
C15 C14 C1 C19 -56.4(5)
C1 C10 C12 C2 -100.2(4)
C1 C10 C12 O1 26.9(5)
C1 C10 C12 C24 146.5(3)
C1 C10 N2 C0AA 112.9(3)
C1 C10 N2 C21 -55.0(5)
C1 C18 C20 C21 -51.2(5)
C18 C1 C19 C17 65.8(5)
C18 C20 C21 N2 48.5(5)
C18 C20 C21 O2 -130.0(5)
C19 C1 C18 C20 -117.9(4)
C19 C17 C23 N8 -60.7(5)
C23 N8 C9 C24 -79.1(4)
C23 N8 C10 C12 84.0(4)
C23 N8 C10 N2 -168.2(3)
C23 N8 C10 C1 -51.5(5)
C23 C17 C19 C1 60.7(5)

loop_
_twin_individual_id
_twin_individual_mass_fraction_refined
1 4(3)
2 -3(3)
